data_7236570
loop_
_publ_author_name
'Sun, Qi'
'Shen, Cheng'
'Li, Xin'
'Lin, Qiuhan'
'Lu, Ming'

_publ_section_title
;
 Combination of four oxadiazole rings for the generation of energetic
 materials with high detonation performance, low sensitivity and excellent
 thermal stability
;
_journal_issue 22
_journal_name_full 'Journal of Materials Chemistry A'
_journal_page_first 11063
_journal_paper_doi 10.1039/C7TA02209C
_journal_volume 5
_journal_year 2017
_chemical_formula_moiety 'C8 H3 N11 O5'
_chemical_formula_sum 'C8 H3 N11 O5'
_chemical_formula_weight 333.21
_space_group_IT_number 61
_space_group_name_Hall '-P 2ac 2ab'
_space_group_name_H-M_alt 'P b c a'
_symmetry_cell_setting orthorhombic
_symmetry_space_group_name_Hall '-P 2ac 2ab'
_symmetry_space_group_name_H-M 'P b c a'
_atom_sites_solution_hydrogens geom
_atom_sites_solution_primary direct
_atom_sites_solution_secondary difmap
_audit_creation_method SHELXL-97
_audit_update_record
;
2017-03-13 deposited with the CCDC.
2017-05-02 downloaded from the CCDC.
;
_cell_angle_alpha 90.00
_cell_angle_beta 90.00
_cell_angle_gamma 90.00
_cell_formula_units_Z 8
_cell_length_a 11.5408(8)
_cell_length_b 11.6206(8)
_cell_length_c 18.3621(12)
_cell_measurement_reflns_used 3069
_cell_measurement_temperature 173(2)
_cell_measurement_theta_max 25.35
_cell_measurement_theta_min 3.33
_cell_volume 2462.6(3)
_computing_structure_refinement 'SHELXL-97 (Sheldrick, 2008)'
_computing_structure_solution 'SHELXS-97 (Sheldrick, 2008)'
_diffrn_ambient_temperature 173(2)
_diffrn_measured_fraction_theta_full 0.997
_diffrn_measured_fraction_theta_max 0.997
_diffrn_measurement_device_type 'PHOTON100 CMOS detector'
_diffrn_measurement_method 'omega scan'
_diffrn_radiation_monochromator 'TRIUMPH curved crystal monochromator'
_diffrn_radiation_source 'fine-focus sealed tube'
_diffrn_radiation_type MoK\a
_diffrn_radiation_wavelength 0.71073
_diffrn_reflns_av_R_equivalents 0.1057
_diffrn_reflns_av_sigmaI/netI 0.0660
_diffrn_reflns_limit_h_max 13
_diffrn_reflns_limit_h_min -13
_diffrn_reflns_limit_k_max 14
_diffrn_reflns_limit_k_min -12
_diffrn_reflns_limit_l_max 22
_diffrn_reflns_limit_l_min -22
_diffrn_reflns_number 12893
_diffrn_reflns_theta_full 25.35
_diffrn_reflns_theta_max 25.35
_diffrn_reflns_theta_min 3.33
_exptl_absorpt_coefficient_mu 0.153
_exptl_absorpt_correction_T_max 0.7452
_exptl_absorpt_correction_T_min 0.6423
_exptl_absorpt_correction_type multi-scan
_exptl_absorpt_process_details 'SADABS (Bruker, 2014)'
_exptl_crystal_density_diffrn 1.798
_exptl_crystal_density_method 'not measured'
_exptl_crystal_description plate
_exptl_crystal_F_000 1344
_exptl_crystal_size_max 0.29
_exptl_crystal_size_mid 0.22
_exptl_crystal_size_min 0.11
_refine_diff_density_max 0.299
_refine_diff_density_min -0.276
_refine_diff_density_rms 0.063
_refine_ls_extinction_method none
_refine_ls_goodness_of_fit_ref 1.061
_refine_ls_hydrogen_treatment mixed
_refine_ls_matrix_type full
_refine_ls_number_parameters 226
_refine_ls_number_reflns 2242
_refine_ls_number_restraints 0
_refine_ls_restrained_S_all 1.061
_refine_ls_R_factor_all 0.1102
_refine_ls_R_factor_gt 0.0607
_refine_ls_shift/su_max 0.000
_refine_ls_shift/su_mean 0.000
_refine_ls_structure_factor_coef Fsqd
_refine_ls_weighting_details 'calc w=1/[\s^2^(Fo^2^)+(0.0615P)^2^+2.1439P] where P=(Fo^2^+2Fc^2^)/3'
_refine_ls_weighting_scheme calc
_refine_ls_wR_factor_gt 0.1218
_refine_ls_wR_factor_ref 0.1430
_reflns_number_gt 1502
_reflns_number_total 2242
_reflns_threshold_expression >2sigma(I)
_cod_data_source_file c7ta02209c2.cif
_cod_data_source_block 1
_cod_depositor_comments
;
The following automatic conversions were performed:

data item '_symmetry_cell_setting' value 'Orthorhombic' was changed
to 'orthorhombic' in accordance with the
/home/saulius/struct/COD-crude-data/automatic-downloads/DataCite-retrospective/RSC/depositions/lib/dictionaries/cif_core.dic
dictionary named 'cif_core.dic' version 2.4.2 last updated on
2011-04-26.

Automatic conversion script
Id: cif_fix_values 6909 2019-04-08 15:41:33Z antanas 
;
_cod_original_sg_symbol_H-M 'Pbca '
_cod_database_code 7236570

loop_
_symmetry_equiv_pos_as_xyz
'x, y, z'
'-x+1/2, -y, z+1/2'
'-x, y+1/2, -z+1/2'
'x+1/2, -y+1/2, -z'
'-x, -y, -z'
'x-1/2, y, -z-1/2'
'x, -y-1/2, z-1/2'
'-x-1/2, y-1/2, z'

loop_
_atom_site_label
_atom_site_type_symbol
_atom_site_fract_x
_atom_site_fract_y
_atom_site_fract_z
_atom_site_U_iso_or_equiv
_atom_site_adp_type
_atom_site_occupancy
_atom_site_symmetry_multiplicity
_atom_site_calc_flag
C1 C 0.2048(3) 0.1129(3) 0.29418(18) 0.0234(8) Uani 1 1 d
C2 C 0.2490(3) 0.0209(3) 0.33820(17) 0.0204(8) Uani 1 1 d
C3 C 0.2207(3) -0.0280(3) 0.40973(17) 0.0195(8) Uani 1 1 d
C4 C 0.1615(3) -0.0519(3) 0.52189(18) 0.0194(8) Uani 1 1 d
C5 C -0.0174(3) 0.2838(3) 0.36479(18) 0.0208(8) Uani 1 1 d
C6 C -0.0609(3) 0.3364(3) 0.42843(18) 0.0214(8) Uani 1 1 d
C7 C -0.0282(3) 0.3177(3) 0.50427(19) 0.0220(8) Uani 1 1 d
C8 C 0.0334(3) 0.2385(3) 0.59801(19) 0.0270(9) Uani 1 1 d
N1 N 0.1148(3) 0.1945(2) 0.29965(15) 0.0258(7) Uani 1 1 d
N2 N 0.0720(2) 0.1989(2) 0.36162(14) 0.0205(7) Uani 1 1 d
N3 N 0.2638(3) 0.1188(3) 0.23369(15) 0.0312(8) Uani 1 1 d
N4 N 0.3359(3) -0.0256(3) 0.30299(16) 0.0292(7) Uani 1 1 d
N5 N 0.2619(3) -0.1281(3) 0.42698(15) 0.0290(8) Uani 1 1 d
N6 N 0.1597(2) 0.0213(3) 0.46454(15) 0.0189(7) Uani 1 1 d
H6A H 0.126(3) 0.084(3) 0.4616(18) 0.023 Uiso 1 1 d
N7 N -0.0692(3) 0.3254(3) 0.30799(16) 0.0299(8) Uani 1 1 d
N8 N -0.1402(3) 0.4107(3) 0.41027(17) 0.0331(8) Uani 1 1 d
N9 N -0.0567(3) 0.3918(3) 0.55432(16) 0.0346(8) Uani 1 1 d
N10 N 0.0283(2) 0.2212(2) 0.52731(15) 0.0225(7) Uani 1 1 d
N11 N 0.0771(4) 0.1707(3) 0.64844(18) 0.0438(10) Uani 1 1 d
H11A H 0.092(4) 0.105(4) 0.633(2) 0.053 Uiso 1 1 d
H11B H 0.079(4) 0.199(4) 0.694(2) 0.053 Uiso 1 1 d
O1 O 0.3453(2) 0.0352(2) 0.23880(13) 0.0345(7) Uani 1 1 d
O2 O 0.2257(2) -0.1445(2) 0.50024(12) 0.0270(6) Uani 1 1 d
O3 O 0.1169(2) -0.0459(2) 0.58093(12) 0.0271(6) Uani 1 1 d
O4 O -0.1469(2) 0.4043(2) 0.33484(14) 0.0364(7) Uani 1 1 d
O5 O -0.0137(2) 0.3380(2) 0.61894(13) 0.0383(7) Uani 1 1 d

loop_
_atom_site_aniso_label
_atom_site_aniso_U_11
_atom_site_aniso_U_22
_atom_site_aniso_U_33
_atom_site_aniso_U_23
_atom_site_aniso_U_13
_atom_site_aniso_U_12
C1 0.028(2) 0.0205(19) 0.0217(19) -0.0058(15) 0.0030(16) -0.0013(16)
C2 0.0219(18) 0.0184(18) 0.0210(17) -0.0078(15) 0.0005(16) -0.0008(16)
C3 0.0187(18) 0.0194(19) 0.0203(18) -0.0045(15) 0.0000(15) -0.0005(16)
C4 0.0200(18) 0.0186(19) 0.0195(18) 0.0013(14) -0.0021(15) -0.0027(16)
C5 0.0179(18) 0.0199(19) 0.0247(19) 0.0028(16) -0.0019(15) -0.0013(15)
C6 0.0187(19) 0.0170(18) 0.029(2) 0.0030(15) 0.0017(16) 0.0016(16)
C7 0.0225(19) 0.0164(18) 0.0273(19) -0.0023(16) 0.0011(16) 0.0024(16)
C8 0.032(2) 0.025(2) 0.024(2) -0.0043(17) -0.0050(17) 0.0021(18)
N1 0.0315(17) 0.0265(17) 0.0195(16) -0.0019(13) 0.0017(14) -0.0054(15)
N2 0.0232(16) 0.0209(15) 0.0173(15) -0.0012(12) -0.0014(13) -0.0054(13)
N3 0.042(2) 0.0275(18) 0.0244(16) -0.0026(14) 0.0059(15) -0.0001(16)
N4 0.0327(18) 0.0323(18) 0.0226(16) -0.0014(14) 0.0053(15) 0.0046(15)
N5 0.0346(18) 0.0259(17) 0.0266(16) 0.0007(14) 0.0081(15) 0.0054(15)
N6 0.0184(15) 0.0191(16) 0.0193(15) 0.0019(13) 0.0005(13) 0.0040(13)
N7 0.0279(18) 0.0322(18) 0.0297(18) 0.0036(15) 0.0038(15) -0.0010(15)
N8 0.0333(19) 0.034(2) 0.0321(18) 0.0052(15) -0.0020(15) 0.0071(16)
N9 0.049(2) 0.0284(18) 0.0267(17) 0.0005(15) -0.0015(15) 0.0102(16)
N10 0.0258(16) 0.0204(16) 0.0211(16) -0.0011(12) -0.0028(13) 0.0045(14)
N11 0.074(3) 0.037(2) 0.0208(18) -0.0088(16) -0.0151(19) 0.016(2)
O1 0.0430(16) 0.0360(15) 0.0245(14) -0.0026(12) 0.0103(13) -0.0005(14)
O2 0.0298(14) 0.0228(13) 0.0282(14) 0.0060(11) 0.0038(12) 0.0038(12)
O3 0.0323(14) 0.0299(15) 0.0189(13) 0.0016(11) 0.0039(12) -0.0069(12)
O4 0.0341(16) 0.0417(17) 0.0334(15) 0.0100(13) -0.0055(13) 0.0088(13)
O5 0.0578(19) 0.0315(15) 0.0255(14) -0.0069(12) -0.0020(13) 0.0162(14)

loop_
_atom_type_symbol
_atom_type_description
_atom_type_scat_dispersion_real
_atom_type_scat_dispersion_imag
_atom_type_scat_source
C C 0.0033 0.0016 'International Tables Vol C Tables 4.2.6.8 and 6.1.1.4'
H H 0.0000 0.0000 'International Tables Vol C Tables 4.2.6.8 and 6.1.1.4'
N N 0.0061 0.0033 'International Tables Vol C Tables 4.2.6.8 and 6.1.1.4'
O O 0.0106 0.0060 'International Tables Vol C Tables 4.2.6.8 and 6.1.1.4'

loop_
_geom_angle_atom_site_label_1
_geom_angle_atom_site_label_2
_geom_angle_atom_site_label_3
_geom_angle
N3 C1 N1 114.2(3)
N3 C1 C2 109.5(3)
N1 C1 C2 136.3(3)
N4 C2 C1 107.6(3)
N4 C2 C3 116.8(3)
C1 C2 C3 135.6(3)
N5 C3 N6 112.9(3)
N5 C3 C2 119.0(3)
N6 C3 C2 128.0(3)
O3 C4 N6 131.1(3)
O3 C4 O2 122.7(3)
N6 C4 O2 106.1(3)
N7 C5 C6 109.9(3)
N7 C5 N2 123.9(3)
C6 C5 N2 126.1(3)
N8 C6 C5 109.0(3)
N8 C6 C7 121.7(3)
C5 C6 C7 129.4(3)
N9 C7 N10 116.5(3)
N9 C7 C6 120.7(3)
N10 C7 C6 122.8(3)
N10 C8 N11 128.3(3)
N10 C8 O5 113.5(3)
N11 C8 O5 118.2(3)
N2 N1 C1 112.7(3)
N1 N2 C5 110.7(3)
C1 N3 O1 105.4(3)
C2 N4 O1 105.7(3)
C3 N5 O2 104.2(3)
C4 N6 C3 107.7(3)
C4 N6 H6A 128(2)
C3 N6 H6A 125(2)
C5 N7 O4 105.1(3)
C6 N8 O4 105.0(3)
C7 N9 O5 102.1(3)
C8 N10 C7 101.6(3)
C8 N11 H11A 112(3)
C8 N11 H11B 116(3)
H11A N11 H11B 131(4)
N3 O1 N4 111.8(2)
C4 O2 N5 109.2(2)
N7 O4 N8 110.9(2)
C8 O5 N9 106.3(3)

loop_
_geom_bond_atom_site_label_1
_geom_bond_atom_site_label_2
_geom_bond_distance
C1 N3 1.305(4)
C1 N1 1.410(4)
C1 C2 1.433(5)
C2 N4 1.310(4)
C2 C3 1.468(5)
C3 N5 1.295(4)
C3 N6 1.356(4)
C4 O3 1.202(4)
C4 N6 1.354(4)
C4 O2 1.366(4)
C5 N7 1.296(4)
C5 C6 1.411(5)
C5 N2 1.428(4)
C6 N8 1.302(4)
C6 C7 1.459(5)
C7 N9 1.302(4)
C7 N10 1.364(4)
C8 N10 1.315(4)
C8 N11 1.316(5)
C8 O5 1.334(4)
N1 N2 1.242(4)
N3 O1 1.355(4)
N4 O1 1.379(4)
N5 O2 1.421(4)
N6 H6A 0.83(4)
N7 O4 1.374(4)
N8 O4 1.389(4)
N9 O5 1.430(4)
N11 H11A 0.84(5)
N11 H11B 0.90(4)
